data_9012597
loop_
_publ_author_name
'Figgis, B. N.'
'Raston, C. L.'
'Sharma, R. P.'
'White, A. H.'

_publ_section_title
;
 Crystal structure of diammonium aquapentachloroferrate(III)
;
_journal_name_full 'Australian Journal of Chemistry'
_journal_page_first 2717
_journal_page_last 2720
_journal_paper_doi 10.1071/CH9782717
_journal_volume 31
_journal_year 1978
_chemical_compound_source Synthetic
_chemical_formula_sum 'Cl5 Fe H10 N2 O'
_chemical_name_mineral Kremersite
_space_group_IT_number 62
_symmetry_space_group_name_Hall '-P 2ac 2n'
_symmetry_space_group_name_H-M 'P n m a'
_cell_angle_alpha 90
_cell_angle_beta 90
_cell_angle_gamma 90
_cell_length_a 13.706
_cell_length_b 9.924
_cell_length_c 7.024
_cell_formula_units_Z 4
_cell_volume 955.393
_database_code_amcsd 0012057
_exptl_crystal_density_diffrn 1.997
_cod_original_formula_sum 'N2 H10 Fe Cl5 O'
_cod_database_code 9012597

loop_
_space_group_symop_operation_xyz
x,y,z
x,1/2-y,z
-x,1/2+y,-z
1/2-x,1/2+y,1/2+z
1/2+x,1/2-y,1/2-z
1/2+x,y,1/2-z
1/2-x,-y,1/2+z
-x,-y,-z

loop_
_atom_site_label
_atom_site_fract_x
_atom_site_fract_y
_atom_site_fract_z
N 0.14130 0.00030 0.65980
H2 0.19570 0.00260 0.62030
H3 0.15540 -0.00110 0.80250
H4 0.11050 0.08010 0.62560
H5 0.10620 -0.06010 0.68020
Fe 0.11630 0.25000 0.18960
Cl1 0.10474 0.01062 0.17610
Cl2 0.00596 0.25000 0.45310
Cl3 0.24782 0.25000 0.39820
Cl4 0.22316 0.25000 -0.07200
O -0.00340 0.25000 0.00060
H1 -0.02560 0.17040 -0.04710

loop_
_cod_related_entry_id
_cod_related_entry_database
_cod_related_entry_code
1 AMCSD 0012057
